data_2225481
loop_
_publ_author_name
'Shi, Haochen'
'Li, Chunjie'
'Gao, Feng'
'Chen, Jingyan'
'Han, Fei'

_publ_section_title
;
 Poly[(\m~3~-camphorato-\k^3^<i>O</i>:<i>O</i>':<i>O</i>'')(2-methyl-1<i>H</i>-imidazole-\k<i>N</i>^3^)zinc(II)]
;
_journal_coeditor_code CV2697
_journal_issue 4
_journal_name_full 'Acta Crystallographica Section E'
_journal_page_first m352
_journal_paper_doi 10.1107/S1600536810007105
_journal_volume 66
_journal_year 2010
_chemical_formula_iupac '[Zn (C10 H14 O4) (C4 H6 N2)]'
_chemical_formula_moiety 'C14 H20 N2 O4 Zn'
_chemical_formula_sum 'C14 H20 N2 O4 Zn'
_chemical_formula_weight 345.69
_chemical_name_systematic
;
Poly[(\m~3~-camphorato-\k^3^<i>O</i>:<i>O</i>':<i>O</i>'')(2-
methyl-1<i>H</i>-imidazole-\k<i>N</i>^3^)zinc(II)]
;
_space_group_IT_number 14
_symmetry_cell_setting monoclinic
_symmetry_space_group_name_Hall '-P 2yn'
_symmetry_space_group_name_H-M 'P 1 21/n 1'
_atom_sites_solution_hydrogens geom
_atom_sites_solution_primary direct
_atom_sites_solution_secondary difmap
_audit_creation_method SHELXL-97
_cell_angle_alpha 90
_cell_angle_beta 111.700(5)
_cell_angle_gamma 90
_cell_formula_units_Z 4
_cell_length_a 12.098(2)
_cell_length_b 10.438(5)
_cell_length_c 12.873(2)
_cell_measurement_reflns_used 3004
_cell_measurement_temperature 293(2)
_cell_measurement_theta_max 26.15
_cell_measurement_theta_min 1.97
_cell_volume 1510.4(8)
_computing_cell_refinement 'SAINT (Bruker, 1998)'
_computing_data_collection 'SMART (Bruker, 1998)'
_computing_data_reduction 'SAINT (Bruker, 1998)'
_computing_molecular_graphics '<i>SHELXTL-Plus</i> (Sheldrick, 2008)'
_computing_publication_material 'SHELXL97 (Sheldrick, 2008)'
_computing_structure_refinement 'SHELXL97 (Sheldrick, 2008)'
_computing_structure_solution 'SHELXS97 (Sheldrick, 2008)'
_diffrn_ambient_temperature 293(2)
_diffrn_measured_fraction_theta_full 0.999
_diffrn_measured_fraction_theta_max 0.999
_diffrn_measurement_device_type 'Bruker APEX CCD area-detector'
_diffrn_measurement_method '\f and \w scans'
_diffrn_radiation_monochromator graphite
_diffrn_radiation_source 'fine-focus sealed tube'
_diffrn_radiation_type MoK\a
_diffrn_radiation_wavelength 0.71069
_diffrn_reflns_av_R_equivalents 0.0413
_diffrn_reflns_av_sigmaI/netI 0.0448
_diffrn_reflns_limit_h_max 14
_diffrn_reflns_limit_h_min -14
_diffrn_reflns_limit_k_max 9
_diffrn_reflns_limit_k_min -12
_diffrn_reflns_limit_l_max 15
_diffrn_reflns_limit_l_min -15
_diffrn_reflns_number 9848
_diffrn_reflns_theta_full 26.15
_diffrn_reflns_theta_max 26.15
_diffrn_reflns_theta_min 1.97
_diffrn_standards_decay_% 0
_diffrn_standards_interval_count 0
_diffrn_standards_interval_time 0
_diffrn_standards_number 0
_exptl_absorpt_coefficient_mu 1.643
_exptl_absorpt_correction_T_max 0.72
_exptl_absorpt_correction_T_min 0.57
_exptl_absorpt_correction_type multi-scan
_exptl_absorpt_process_details '(SADABS; Sheldrick, 1996)'
_exptl_crystal_colour colourless
_exptl_crystal_density_diffrn 1.520
_exptl_crystal_density_method 'not measured'
_exptl_crystal_description block
_exptl_crystal_F_000 720
_exptl_crystal_size_max 0.31
_exptl_crystal_size_mid 0.25
_exptl_crystal_size_min 0.21
_refine_diff_density_max 1.131
_refine_diff_density_min -0.412
_refine_ls_extinction_method none
_refine_ls_goodness_of_fit_ref 1.083
_refine_ls_hydrogen_treatment constr
_refine_ls_matrix_type full
_refine_ls_number_parameters 200
_refine_ls_number_reflns 3004
_refine_ls_number_restraints 0
_refine_ls_restrained_S_all 1.083
_refine_ls_R_factor_all 0.0628
_refine_ls_R_factor_gt 0.0485
_refine_ls_shift/su_max 0.000
_refine_ls_shift/su_mean 0.000
_refine_ls_structure_factor_coef Fsqd
_refine_ls_weighting_details 'calc w=1/[\s^2^(Fo^2^)+(0.0392P)^2^+5.0738P] where P=(Fo^2^+2Fc^2^)/3'
_refine_ls_weighting_scheme calc
_refine_ls_wR_factor_gt 0.1150
_refine_ls_wR_factor_ref 0.1206
_reflns_number_gt 2433
_reflns_number_total 3004
_reflns_threshold_expression I>2\s(I)
_cod_data_source_file cv2697.cif
_cod_data_source_block I
_cod_original_sg_symbol_H-M 'P 21/n'
_cod_database_code 2225481
_cod_database_fobs_code 2225481

loop_
_symmetry_equiv_pos_as_xyz
'x, y, z'
'-x+1/2, y+1/2, -z+1/2'
'-x, -y, -z'
'x-1/2, -y-1/2, z-1/2'

loop_
_atom_site_type_symbol
_atom_site_label
_atom_site_fract_x
_atom_site_fract_y
_atom_site_fract_z
_atom_site_U_iso_or_equiv
_atom_site_adp_type
_atom_site_calc_flag
_atom_site_refinement_flags
_atom_site_occupancy
_atom_site_disorder_assembly
_atom_site_disorder_group
C C1 -0.1477(5) 0.3115(6) 0.2334(4) 0.0469(14) Uani d . 1 . .
H H1A -0.1842 0.3736 0.2655 0.070 Uiso calc R 1 . .
H H1B -0.1009 0.3547 0.1980 0.070 Uiso calc R 1 . .
H H1C -0.0974 0.2562 0.2911 0.070 Uiso calc R 1 . .
C C2 -0.2432(4) 0.2327(4) 0.1474(4) 0.0295(10) Uani d . 1 . .
C C3 -0.3337(4) 0.0952(5) 0.0210(5) 0.0423(13) Uani d . 1 . .
H H3 -0.3476 0.0292 -0.0308 0.051 Uiso calc R 1 . .
C C4 -0.4157(5) 0.1593(6) 0.0419(5) 0.0483(14) Uani d . 1 . .
H H4 -0.4975 0.1475 0.0082 0.058 Uiso calc R 1 . .
C C5 -0.0941(4) -0.1910(4) -0.0050(3) 0.0238(9) Uani d . 1 A .
C C6 -0.4416(4) -0.4768(4) -0.2027(3) 0.0216(9) Uani d . 1 . .
C C7 -0.1627(4) -0.3138(4) -0.0087(3) 0.0248(9) Uani d . 1 . .
H H7 -0.1055 -0.3841 0.0182 0.030 Uiso calc PR 0.518(12) A 1
C C14' -0.0756(10) -0.4218(9) 0.0453(10) 0.042(3) Uani d P 0.482(12) A 2
H H14A -0.0215 -0.4318 0.0070 0.063 Uiso calc PR 0.482(12) A 2
H H14B -0.1187 -0.5002 0.0406 0.063 Uiso calc PR 0.482(12) A 2
H H14C -0.0317 -0.4015 0.1224 0.063 Uiso calc PR 0.482(12) A 2
C C8 -0.2402(5) -0.3118(5) 0.0598(4) 0.0426(13) Uani d . 1 A .
H H8A -0.2719 -0.2265 0.0603 0.051 Uiso calc R 1 . .
H H8B -0.1948 -0.3371 0.1363 0.051 Uiso calc R 1 . .
C C9 -0.3432(4) -0.4089(5) 0.0035(4) 0.0325(11) Uani d . 1 . .
H H9A -0.3379 -0.4809 0.0527 0.039 Uiso calc R 1 A .
H H9B -0.4199 -0.3678 -0.0140 0.039 Uiso calc R 1 . .
C C10 -0.3275(4) -0.4530(4) -0.1027(4) 0.0241(9) Uani d . 1 A .
H H10 -0.2816 -0.5328 -0.0860 0.029 Uiso calc PR 0.482(12) A 1
C C14 -0.2562(8) -0.5802(9) -0.0776(8) 0.034(3) Uani d P 0.518(12) A 2
H H14D -0.1835 -0.5686 -0.0144 0.051 Uiso calc PR 0.518(12) A 2
H H14E -0.2383 -0.6046 -0.1416 0.051 Uiso calc PR 0.518(12) A 2
H H14F -0.3027 -0.6461 -0.0614 0.051 Uiso calc PR 0.518(12) A 2
C C11 -0.2500(4) -0.3472(5) -0.1293(4) 0.0289(10) Uani d . 1 A .
C C12 -0.3273(5) -0.2323(5) -0.1839(4) 0.0477(15) Uani d . 1 . .
H H12A -0.3682 -0.2029 -0.1371 0.072 Uiso calc R 1 A .
H H12B -0.3844 -0.2569 -0.2555 0.072 Uiso calc R 1 . .
H H12C -0.2781 -0.1647 -0.1935 0.072 Uiso calc R 1 . .
C C13 -0.1875(5) -0.3910(6) -0.2067(5) 0.0504(15) Uani d . 1 . .
H H13A -0.1376 -0.4632 -0.1741 0.076 Uiso calc R 1 A .
H H13B -0.1397 -0.3223 -0.2169 0.076 Uiso calc R 1 . .
H H13C -0.2458 -0.4151 -0.2778 0.076 Uiso calc R 1 . .
N N1 -0.2211(4) 0.1414(4) 0.0891(3) 0.0356(9) Uani d . 1 . .
N N2 -0.3575(4) 0.2492(4) 0.1247(4) 0.0424(11) Uani d . 1 . .
H H2 -0.3898 0.3040 0.1545 0.051 Uiso calc R 1 . .
O O1 -0.1397(3) -0.0873(3) 0.0066(3) 0.0305(7) Uani d . 1 . .
O O2 0.0054(3) -0.2004(3) -0.0152(3) 0.0268(7) Uani d . 1 . .
O O3 -0.5387(3) -0.4312(3) -0.2099(3) 0.0360(8) Uani d . 1 . .
O O4 -0.4297(3) -0.5450(3) -0.2795(2) 0.0276(7) Uani d . 1 . .
Zn Zn1 -0.06957(4) 0.06945(4) 0.08772(4) 0.02053(16) Uani d . 1 . .

loop_
_atom_site_aniso_label
_atom_site_aniso_U_11
_atom_site_aniso_U_22
_atom_site_aniso_U_33
_atom_site_aniso_U_12
_atom_site_aniso_U_13
_atom_site_aniso_U_23
C1 0.050(3) 0.050(3) 0.034(3) -0.018(3) 0.007(2) -0.005(2)
C2 0.031(3) 0.028(2) 0.034(3) 0.006(2) 0.018(2) 0.006(2)
C3 0.027(3) 0.044(3) 0.049(3) -0.002(2) 0.006(2) -0.014(3)
C4 0.034(3) 0.049(3) 0.058(4) -0.003(3) 0.012(3) -0.015(3)
C5 0.025(2) 0.025(2) 0.017(2) -0.0031(18) 0.0029(17) 0.0006(17)
C6 0.022(2) 0.017(2) 0.026(2) -0.0033(17) 0.0086(18) 0.0000(17)
C7 0.024(2) 0.024(2) 0.021(2) -0.0043(18) 0.0019(18) 0.0012(17)
C14' 0.044(6) 0.016(5) 0.066(8) -0.002(5) 0.021(6) 0.008(5)
C8 0.049(3) 0.048(3) 0.036(3) -0.016(3) 0.022(3) -0.010(2)
C9 0.033(3) 0.035(3) 0.028(2) 0.000(2) 0.010(2) -0.001(2)
C10 0.024(2) 0.021(2) 0.026(2) -0.0017(17) 0.0079(18) 0.0007(18)
C14 0.029(5) 0.038(6) 0.034(5) 0.016(4) 0.010(4) 0.013(4)
C11 0.028(2) 0.031(3) 0.025(2) -0.0091(19) 0.0054(19) 0.0008(19)
C12 0.044(3) 0.038(3) 0.040(3) -0.016(3) -0.009(2) 0.016(2)
C13 0.047(3) 0.065(4) 0.047(3) -0.023(3) 0.027(3) -0.020(3)
N1 0.033(2) 0.035(2) 0.042(2) 0.0060(18) 0.0166(19) 0.0021(19)
N2 0.039(2) 0.045(3) 0.049(3) 0.014(2) 0.022(2) 0.000(2)
O1 0.0250(16) 0.0240(17) 0.0390(18) -0.0056(13) 0.0076(14) -0.0079(14)
O2 0.0243(16) 0.0238(17) 0.0314(17) -0.0002(13) 0.0091(13) 0.0064(13)
O3 0.0220(16) 0.042(2) 0.0415(19) 0.0034(15) 0.0094(14) -0.0164(16)
O4 0.0251(16) 0.0278(17) 0.0286(16) 0.0008(13) 0.0083(13) -0.0088(13)
Zn1 0.0181(2) 0.0174(3) 0.0269(3) 0.0014(2) 0.00920(19) -0.0012(2)

loop_
_atom_type_symbol
_atom_type_description
_atom_type_scat_dispersion_real
_atom_type_scat_dispersion_imag
_atom_type_scat_source
C C 0.0033 0.0016 'International Tables Vol C Tables 4.2.6.8 and 6.1.1.4'
H H 0.0000 0.0000 'International Tables Vol C Tables 4.2.6.8 and 6.1.1.4'
N N 0.0061 0.0033 'International Tables Vol C Tables 4.2.6.8 and 6.1.1.4'
O O 0.0106 0.0060 'International Tables Vol C Tables 4.2.6.8 and 6.1.1.4'
Zn Zn 0.2839 1.4301 'International Tables Vol C Tables 4.2.6.8 and 6.1.1.4'

loop_
_geom_angle_atom_site_label_1
_geom_angle_atom_site_label_2
_geom_angle_atom_site_label_3
_geom_angle_site_symmetry_1
_geom_angle_site_symmetry_3
_geom_angle
_geom_angle_publ_flag
C2 C1 H1A . . 109.5 ?
C2 C1 H1B . . 109.5 ?
H1A C1 H1B . . 109.5 ?
C2 C1 H1C . . 109.5 ?
H1A C1 H1C . . 109.5 ?
H1B C1 H1C . . 109.5 ?
N1 C2 N2 . . 113.0(5) ?
N1 C2 C1 . . 123.8(4) ?
N2 C2 C1 . . 123.2(4) ?
C4 C3 N1 . . 109.4(5) ?
C4 C3 H3 . . 125.3 ?
N1 C3 H3 . . 125.3 ?
C3 C4 N2 . . 107.1(5) ?
C3 C4 H4 . . 126.5 ?
N2 C4 H4 . . 126.5 ?
O1 C5 O2 . . 124.1(4) ?
O1 C5 C7 . . 118.3(4) ?
O2 C5 C7 . . 117.6(4) ?
O3 C6 O4 . . 122.3(4) ?
O3 C6 C10 . . 122.7(4) ?
O4 C6 C10 . . 115.0(4) ?
C8 C7 C5 . . 114.9(4) ?
C8 C7 C14' . . 102.6(5) ?
C5 C7 C14' . . 109.4(5) ?
C8 C7 C11 . . 104.3(4) ?
C5 C7 C11 . . 112.4(3) ?
C14' C7 C11 . . 112.8(6) ?
C8 C7 H7 . . 108.3 ?
C5 C7 H7 . . 108.3 ?
C14' C7 H7 . . 6.3 ?
C11 C7 H7 . . 108.3 ?
C7 C14' H14A . . 109.5 ?
C7 C14' H14B . . 109.5 ?
H14A C14' H14B . . 109.5 ?
C7 C14' H14C . . 109.5 ?
H14A C14' H14C . . 109.5 ?
H14B C14' H14C . . 109.5 ?
C7 C8 C9 . . 106.4(4) ?
C7 C8 H8A . . 110.5 ?
C9 C8 H8A . . 110.5 ?
C7 C8 H8B . . 110.5 ?
C9 C8 H8B . . 110.5 ?
H8A C8 H8B . . 108.6 ?
C10 C9 C8 . . 105.7(4) ?
C10 C9 H9A . . 110.6 ?
C8 C9 H9A . . 110.6 ?
C10 C9 H9B . . 110.6 ?
C8 C9 H9B . . 110.6 ?
H9A C9 H9B . . 108.7 ?
C9 C10 C6 . . 115.8(4) ?
C9 C10 C14 . . 108.5(5) ?
C6 C10 C14 . . 107.3(5) ?
C9 C10 C11 . . 105.5(4) ?
C6 C10 C11 . . 111.1(3) ?
C14 C10 C11 . . 108.5(5) ?
C9 C10 H10 . . 108.1 ?
C6 C10 H10 . . 108.1 ?
C14 C10 H10 . . 0.8 ?
C11 C10 H10 . . 108.1 ?
C10 C14 H14D . . 109.5 ?
C10 C14 H14E . . 109.5 ?
H14D C14 H14E . . 109.5 ?
C10 C14 H14F . . 109.5 ?
H14D C14 H14F . . 109.5 ?
H14E C14 H14F . . 109.5 ?
C12 C11 C13 . . 107.6(4) ?
C12 C11 C7 . . 110.9(4) ?
C13 C11 C7 . . 113.6(4) ?
C12 C11 C10 . . 109.9(4) ?
C13 C11 C10 . . 114.4(4) ?
C7 C11 C10 . . 100.3(3) ?
C11 C12 H12A . . 109.5 ?
C11 C12 H12B . . 109.5 ?
H12A C12 H12B . . 109.5 ?
C11 C12 H12C . . 109.5 ?
H12A C12 H12C . . 109.5 ?
H12B C12 H12C . . 109.5 ?
C11 C13 H13A . . 109.5 ?
C11 C13 H13B . . 109.5 ?
H13A C13 H13B . . 109.5 ?
C11 C13 H13C . . 109.5 ?
H13A C13 H13C . . 109.5 ?
H13B C13 H13C . . 109.5 ?
C2 N1 C3 . . 104.7(4) ?
C2 N1 Zn1 . . 132.0(4) ?
C3 N1 Zn1 . . 123.4(3) ?
C2 N2 C4 . . 105.9(4) ?
C2 N2 H2 . . 127.0 ?
C4 N2 H2 . . 127.0 ?
C5 O1 Zn1 . . 131.7(3) ?
C5 O2 Zn1 . 3 123.6(3) ?
C6 O4 Zn1 . 4 116.8(3) ?
O4 Zn1 O1 4_656 . 115.33(13) ?
O4 Zn1 O2 4_656 3 98.14(12) ?
O1 Zn1 O2 . 3 119.76(13) ?
O4 Zn1 N1 4_656 . 123.56(15) ?
O1 Zn1 N1 . . 95.81(15) ?
O2 Zn1 N1 3 . 105.57(15) ?

loop_
_geom_bond_atom_site_label_1
_geom_bond_atom_site_label_2
_geom_bond_site_symmetry_2
_geom_bond_distance
_geom_bond_publ_flag
C1 C2 . 1.513(7) ?
C1 H1A . 0.9600 ?
C1 H1B . 0.9600 ?
C1 H1C . 0.9600 ?
C2 N1 . 1.300(6) ?
C2 N2 . 1.315(6) ?
C3 C4 . 1.304(7) ?
C3 N1 . 1.405(6) ?
C3 H3 . 0.9300 ?
C4 N2 . 1.399(7) ?
C4 H4 . 0.9300 ?
C5 O1 . 1.249(5) ?
C5 O2 . 1.262(5) ?
C5 C7 . 1.519(6) ?
C6 O3 . 1.238(5) ?
C6 O4 . 1.269(5) ?
C6 C10 . 1.521(6) ?
C7 C8 . 1.506(6) ?
C7 C14' . 1.524(11) ?
C7 C11 . 1.560(6) ?
C7 H7 . 0.9800 ?
C14' H14A . 0.9600 ?
C14' H14B . 0.9600 ?
C14' H14C . 0.9600 ?
C8 C9 . 1.561(7) ?
C8 H8A . 0.9700 ?
C8 H8B . 0.9700 ?
C9 C10 . 1.519(6) ?
C9 H9A . 0.9700 ?
C9 H9B . 0.9700 ?
C10 C14 . 1.550(9) ?
C10 C11 . 1.567(6) ?
C10 H10 . 0.9800 ?
C14 H14D . 0.9600 ?
C14 H14E . 0.9600 ?
C14 H14F . 0.9600 ?
C11 C12 . 1.523(7) ?
C11 C13 . 1.527(7) ?
C12 H12A . 0.9600 ?
C12 H12B . 0.9600 ?
C12 H12C . 0.9600 ?
C13 H13A . 0.9600 ?
C13 H13B . 0.9600 ?
C13 H13C . 0.9600 ?
N1 Zn1 . 1.988(4) ?
N2 H2 . 0.8600 ?
O1 Zn1 . 1.957(3) ?
O2 Zn1 3 1.968(3) ?
O4 Zn1 4 1.926(3) ?
Zn1 O4 4_656 1.926(3) ?
Zn1 O2 3 1.968(3) ?

loop_
_geom_hbond_atom_site_label_D
_geom_hbond_atom_site_label_H
_geom_hbond_atom_site_label_A
_geom_hbond_site_symmetry_A
_geom_hbond_distance_DH
_geom_hbond_distance_HA
_geom_hbond_distance_DA
_geom_hbond_angle_DHA
N2 H2 O3 3_455 0.86 1.86 2.722(5) 175.6
